data_7110104
loop_
_publ_author_name
'Andrei Y. Bochkov'
'Igor O. Akchurin'
'Oleg A. Dyachenko'
'Valery F. Traven'

_publ_section_title
;
 NIR-fluorescent coumarin-fused BODIPY dyes with large Stokes shifts
;
_journal_name_full Chem.Commun.
_journal_page_first 11653
_journal_paper_doi 10.1039/c3cc46498a
_journal_volume 49
_journal_year 2013
_chemical_formula_sum 'C30 H30 B F2 N3 O2'
_chemical_formula_weight 513.38
_chemical_name_systematic
; 
 ? 
;
_space_group_IT_number 2
_symmetry_cell_setting triclinic
_symmetry_space_group_name_Hall '-P 1'
_symmetry_space_group_name_H-M 'P -1'
_atom_sites_solution_hydrogens geom
_atom_sites_solution_primary direct
_atom_sites_solution_secondary difmap
_audit_creation_method SHELXL-97
_cell_angle_alpha 84.890(8)
_cell_angle_beta 69.760(7)
_cell_angle_gamma 81.743(9)
_cell_formula_units_Z 2
_cell_length_a 10.508(6)
_cell_length_b 10.783(6)
_cell_length_c 11.982(6)
_cell_measurement_temperature 150(2)
_cell_volume 1259.5(12)
_computing_structure_refinement 'SHELXL-97 (Sheldrick, 1997)'
_computing_structure_solution 'SHELXS-97 (Sheldrick, 1990)'
_diffrn_ambient_temperature 150(2)
_diffrn_measured_fraction_theta_full 0.953
_diffrn_measured_fraction_theta_max 0.929
_diffrn_radiation_monochromator graphite
_diffrn_radiation_source 'fine-focus sealed tube'
_diffrn_radiation_type MoK\a
_diffrn_radiation_wavelength 0.71073
_diffrn_reflns_av_R_equivalents 0.0503
_diffrn_reflns_av_sigmaI/netI 0.0865
_diffrn_reflns_limit_h_max 13
_diffrn_reflns_limit_h_min -13
_diffrn_reflns_limit_k_max 13
_diffrn_reflns_limit_k_min -13
_diffrn_reflns_limit_l_max 15
_diffrn_reflns_limit_l_min -15
_diffrn_reflns_number 9978
_diffrn_reflns_theta_full 25.00
_diffrn_reflns_theta_max 27.12
_diffrn_reflns_theta_min 2.58
_exptl_absorpt_coefficient_mu 0.095
_exptl_absorpt_correction_T_max 0.9934
_exptl_absorpt_correction_T_min 0.9541
_exptl_absorpt_correction_type multi-scan
_exptl_crystal_density_diffrn 1.354
_exptl_crystal_density_method 'not measured'
_exptl_crystal_F_000 540
_exptl_crystal_size_max 0.50
_exptl_crystal_size_mid 0.13
_exptl_crystal_size_min 0.07
_refine_diff_density_max 1.049
_refine_diff_density_min -0.557
_refine_diff_density_rms 0.060
_refine_ls_extinction_coef 0.015(5)
_refine_ls_extinction_expression Fc^*^=kFc[1+0.001xFc^2^\l^3^/sin(2\q)]^-1/4^
_refine_ls_extinction_method SHELXL
_refine_ls_goodness_of_fit_ref 1.017
_refine_ls_hydrogen_treatment none
_refine_ls_matrix_type full
_refine_ls_number_parameters 344
_refine_ls_number_reflns 5178
_refine_ls_number_restraints 0
_refine_ls_restrained_S_all 1.017
_refine_ls_R_factor_all 0.1104
_refine_ls_R_factor_gt 0.0664
_refine_ls_shift/su_max 0.014
_refine_ls_shift/su_mean 0.001
_refine_ls_structure_factor_coef Fsqd
_refine_ls_weighting_details 'calc w=1/[\s^2^(Fo^2^)+(0.0934P)^2^+0.2136P] where P=(Fo^2^+2Fc^2^)/3'
_refine_ls_weighting_scheme calc
_refine_ls_wR_factor_gt 0.1608
_refine_ls_wR_factor_ref 0.1851
_reflns_number_gt 3261
_reflns_number_total 5178
_reflns_threshold_expression >2sigma(I)
_cod_data_source_file c3cc46498a.txt
_cod_data_source_block a
_cod_original_cell_volume 1259.4(11)
_cod_original_sg_symbol_H-M P-1
_cod_database_code 7110104

loop_
_symmetry_equiv_pos_as_xyz
'x, y, z'
'-x, -y, -z'

loop_
_atom_site_label
_atom_site_type_symbol
_atom_site_fract_x
_atom_site_fract_y
_atom_site_fract_z
_atom_site_U_iso_or_equiv
_atom_site_adp_type
_atom_site_occupancy
_atom_site_symmetry_multiplicity
_atom_site_calc_flag
_atom_site_refinement_flags
F1 F 0.71829(15) 0.81978(14) 0.02183(13) 0.0291(4) Uani 1 1 d .
F2 F 0.87962(15) 0.93372(15) -0.10243(12) 0.0309(4) Uani 1 1 d .
O1 O 1.2367(2) 0.6165(2) 0.21575(18) 0.0406(6) Uani 1 1 d .
N1 N 1.2419(3) 0.4146(3) -0.3209(2) 0.0416(7) Uani 1 1 d .
C1 C 1.1805(3) 0.4939(3) -0.2287(2) 0.0306(7) Uani 1 1 d .
C2 C 1.0668(3) 0.5820(3) -0.2269(2) 0.0308(7) Uani 1 1 d .
H2A H 1.0305 0.5845 -0.2895 0.037 Uiso 1 1 calc R
C3 C 1.0073(3) 0.6643(3) -0.1366(2) 0.0270(6) Uani 1 1 d .
H3A H 0.9298 0.7211 -0.1378 0.032 Uiso 1 1 calc R
C4 C 1.0580(3) 0.6666(2) -0.0427(2) 0.0231(6) Uani 1 1 d .
C5 C 1.0088(3) 0.7490(3) 0.0553(2) 0.0237(6) Uani 1 1 d .
N6 N 0.9079(2) 0.8482(2) 0.08225(18) 0.0228(5) Uani 1 1 d .
N7 N 0.7272(2) 1.0259(2) 0.07856(18) 0.0242(5) Uani 1 1 d .
C8 C 0.6408(3) 1.1098(3) 0.0418(2) 0.0256(6) Uani 1 1 d .
C9 C 0.5785(3) 1.2039(3) 0.1271(2) 0.0272(6) Uani 1 1 d .
C10 C 0.6307(3) 1.1751(3) 0.2190(2) 0.0255(6) Uani 1 1 d .
C11 C 0.7241(3) 1.0628(3) 0.1894(2) 0.0237(6) Uani 1 1 d .
C12 C 0.8077(3) 0.9950(2) 0.2451(2) 0.0227(6) Uani 1 1 d .
C13 C 0.9007(3) 0.8909(2) 0.1916(2) 0.0241(6) Uani 1 1 d .
C14 C 0.9989(3) 0.8193(3) 0.2313(2) 0.0263(6) Uani 1 1 d .
H14A H 1.0157 0.8284 0.3030 0.032 Uiso 1 1 calc R
C15 C 1.0681(3) 0.7316(3) 0.1452(2) 0.0260(6) Uani 1 1 d .
C16 C 1.1797(3) 0.6368(3) 0.1430(2) 0.0286(6) Uani 1 1 d .
O17 O 1.22710(18) 0.56303(18) 0.04509(16) 0.0298(5) Uani 1 1 d .
C18 C 1.1677(3) 0.5753(3) -0.0438(2) 0.0246(6) Uani 1 1 d .
C19 C 1.2280(3) 0.4911(3) -0.1324(2) 0.0280(6) Uani 1 1 d .
H19A H 1.3019 0.4309 -0.1283 0.034 Uiso 1 1 calc R
C20 C 1.2281(4) 0.4525(4) -0.4446(4) 0.0727(13) Uani 1 1 d .
H20A H 1.1977 0.5435 -0.4487 0.087 Uiso 1 1 calc R
H20B H 1.3181 0.4351 -0.5076 0.087 Uiso 1 1 calc R
C21 C 1.1315(4) 0.3835(4) -0.4641(4) 0.0736(13) Uani 1 1 d .
H21A H 1.1237 0.4082 -0.5424 0.110 Uiso 1 1 calc R
H21B H 1.0422 0.4017 -0.4022 0.110 Uiso 1 1 calc R
H21C H 1.1624 0.2935 -0.4610 0.110 Uiso 1 1 calc R
C22 C 1.3522(3) 0.3169(3) -0.3173(3) 0.0367(7) Uani 1 1 d .
H22A H 1.3551 0.2486 -0.3686 0.044 Uiso 1 1 calc R
H22B H 1.3318 0.2812 -0.2348 0.044 Uiso 1 1 calc R
C23 C 1.4909(3) 0.3625(3) -0.3578(3) 0.0470(9) Uani 1 1 d .
H23A H 1.5599 0.2926 -0.3530 0.070 Uiso 1 1 calc R
H23B H 1.4898 0.4288 -0.3064 0.070 Uiso 1 1 calc R
H23C H 1.5132 0.3958 -0.4402 0.070 Uiso 1 1 calc R
C24 C 0.6184(3) 1.1036(3) -0.0742(2) 0.0297(6) Uani 1 1 d .
H24A H 0.6735 1.0293 -0.1154 0.045 Uiso 1 1 calc R
H24B H 0.6455 1.1791 -0.1238 0.045 Uiso 1 1 calc R
H24C H 0.5215 1.0983 -0.0594 0.045 Uiso 1 1 calc R
C25 C 0.4714(3) 1.3103(3) 0.1204(2) 0.0335(7) Uani 1 1 d .
H25A H 0.4691 1.3202 0.0382 0.040 Uiso 1 1 calc R
H25B H 0.4964 1.3891 0.1392 0.040 Uiso 1 1 calc R
C26 C 0.3300(3) 1.2887(3) 0.2063(3) 0.0382(8) Uani 1 1 d .
H26A H 0.2635 1.3598 0.1990 0.057 Uiso 1 1 calc R
H26B H 0.3313 1.2808 0.2880 0.057 Uiso 1 1 calc R
H26C H 0.3042 1.2116 0.1871 0.057 Uiso 1 1 calc R
C27 C 0.5974(3) 1.2523(3) 0.3257(2) 0.0311(7) Uani 1 1 d .
H27A H 0.5294 1.3236 0.3224 0.047 Uiso 1 1 calc R
H27B H 0.6805 1.2831 0.3262 0.047 Uiso 1 1 calc R
H27C H 0.5605 1.2005 0.3983 0.047 Uiso 1 1 calc R
C28 C 0.8023(3) 1.0277(2) 0.3658(2) 0.0245(6) Uani 1 1 d .
C29 C 0.6979(3) 0.9936(3) 0.4668(2) 0.0349(7) Uani 1 1 d .
H29A H 0.6311 0.9470 0.4597 0.042 Uiso 1 1 calc R
C30 C 0.6903(3) 1.0272(3) 0.5784(3) 0.0416(8) Uani 1 1 d .
H30A H 0.6193 1.0025 0.6475 0.050 Uiso 1 1 calc R
C31 C 0.7862(3) 1.0968(3) 0.5887(3) 0.0423(8) Uani 1 1 d .
H31A H 0.7804 1.1212 0.6648 0.051 Uiso 1 1 calc R
C32 C 0.8903(3) 1.1306(3) 0.4883(3) 0.0421(8) Uani 1 1 d .
H32A H 0.9559 1.1787 0.4954 0.050 Uiso 1 1 calc R
C33 C 0.8998(3) 1.0951(3) 0.3774(2) 0.0314(7) Uani 1 1 d .
H33A H 0.9732 1.1170 0.3090 0.038 Uiso 1 1 calc R
B1 B 0.8087(3) 0.9043(3) 0.0157(3) 0.0230(7) Uani 1 1 d .

loop_
_atom_site_aniso_label
_atom_site_aniso_U_11
_atom_site_aniso_U_22
_atom_site_aniso_U_33
_atom_site_aniso_U_23
_atom_site_aniso_U_13
_atom_site_aniso_U_12
F1 0.0321(9) 0.0283(9) 0.0313(8) -0.0043(7) -0.0164(7) -0.0015(7)
F2 0.0369(9) 0.0335(9) 0.0177(7) -0.0020(6) -0.0056(6) 0.0016(7)
O1 0.0496(13) 0.0397(13) 0.0411(12) -0.0093(10) -0.0302(10) 0.0092(10)
N1 0.0461(15) 0.0472(17) 0.0317(14) -0.0216(12) -0.0159(12) 0.0130(13)
C1 0.0317(15) 0.0301(16) 0.0284(15) -0.0097(12) -0.0067(12) -0.0014(12)
C2 0.0359(16) 0.0337(17) 0.0233(14) -0.0053(12) -0.0122(12) 0.0021(13)
C3 0.0280(14) 0.0277(15) 0.0245(14) -0.0039(11) -0.0084(11) -0.0001(12)
C4 0.0274(14) 0.0228(14) 0.0200(13) -0.0024(10) -0.0085(10) -0.0033(11)
C5 0.0234(13) 0.0230(14) 0.0244(13) 0.0001(11) -0.0079(10) -0.0031(11)
N6 0.0258(11) 0.0224(12) 0.0197(11) -0.0046(9) -0.0069(9) -0.0007(9)
N7 0.0281(12) 0.0259(13) 0.0196(11) -0.0038(9) -0.0095(9) -0.0010(10)
C8 0.0250(13) 0.0268(15) 0.0245(13) -0.0008(11) -0.0083(11) -0.0023(12)
C9 0.0312(14) 0.0229(15) 0.0261(14) -0.0012(11) -0.0087(11) -0.0014(12)
C10 0.0280(14) 0.0223(14) 0.0240(13) -0.0019(11) -0.0061(11) -0.0017(11)
C11 0.0243(13) 0.0250(15) 0.0211(13) -0.0035(11) -0.0060(10) -0.0029(11)
C12 0.0262(13) 0.0220(14) 0.0207(13) -0.0037(11) -0.0074(10) -0.0050(11)
C13 0.0284(14) 0.0244(15) 0.0204(13) -0.0041(11) -0.0087(11) -0.0034(12)
C14 0.0316(14) 0.0262(15) 0.0242(13) -0.0047(11) -0.0123(11) -0.0044(12)
C15 0.0303(14) 0.0239(15) 0.0261(14) -0.0009(11) -0.0130(11) -0.0020(12)
C16 0.0328(15) 0.0244(15) 0.0306(15) -0.0067(12) -0.0127(12) -0.0014(12)
O17 0.0316(10) 0.0309(11) 0.0291(10) -0.0050(8) -0.0153(8) 0.0049(9)
C18 0.0274(14) 0.0236(15) 0.0225(13) 0.0006(11) -0.0088(11) -0.0025(11)
C19 0.0274(14) 0.0244(15) 0.0288(14) -0.0042(11) -0.0065(11) 0.0020(12)
C20 0.055(2) 0.070(3) 0.089(3) -0.057(3) -0.017(2) 0.018(2)
C21 0.070(3) 0.056(3) 0.083(3) 0.000(2) -0.011(2) -0.007(2)
C22 0.0426(17) 0.0271(16) 0.0367(16) -0.0123(13) -0.0097(14) 0.0051(14)
C23 0.0450(19) 0.044(2) 0.047(2) -0.0100(16) -0.0088(15) 0.0003(16)
C24 0.0351(15) 0.0315(16) 0.0234(13) -0.0001(12) -0.0125(12) -0.0007(13)
C25 0.0397(16) 0.0315(17) 0.0296(15) -0.0037(12) -0.0152(13) 0.0052(13)
C26 0.0375(17) 0.0388(18) 0.0392(17) -0.0074(14) -0.0171(14) 0.0067(14)
C27 0.0396(16) 0.0264(15) 0.0280(15) -0.0077(12) -0.0137(12) 0.0032(13)
C28 0.0323(15) 0.0204(14) 0.0218(13) -0.0043(11) -0.0123(11) 0.0040(11)
C29 0.0425(17) 0.0339(17) 0.0262(15) -0.0043(12) -0.0071(13) -0.0074(14)
C30 0.0472(19) 0.047(2) 0.0220(15) -0.0022(13) -0.0019(13) -0.0018(16)
C31 0.0471(19) 0.064(2) 0.0195(14) -0.0124(14) -0.0159(13) 0.0010(17)
C32 0.0408(18) 0.056(2) 0.0343(17) -0.0126(15) -0.0163(14) -0.0074(15)
C33 0.0336(15) 0.0416(18) 0.0205(13) -0.0041(12) -0.0104(11) -0.0044(13)
B1 0.0233(15) 0.0231(16) 0.0221(15) -0.0008(12) -0.0071(12) -0.0029(13)

loop_
_atom_type_symbol
_atom_type_description
_atom_type_scat_dispersion_real
_atom_type_scat_dispersion_imag
_atom_type_scat_source
C C 0.0033 0.0016 'International Tables Vol C Tables 4.2.6.8 and 6.1.1.4'
H H 0.0000 0.0000 'International Tables Vol C Tables 4.2.6.8 and 6.1.1.4'
N N 0.0061 0.0033 'International Tables Vol C Tables 4.2.6.8 and 6.1.1.4'
B B 0.0013 0.0007 'International Tables Vol C Tables 4.2.6.8 and 6.1.1.4'
F F 0.0171 0.0103 'International Tables Vol C Tables 4.2.6.8 and 6.1.1.4'
O O 0.0106 0.0060 'International Tables Vol C Tables 4.2.6.8 and 6.1.1.4'

loop_
_geom_angle_atom_site_label_1
_geom_angle_atom_site_label_2
_geom_angle_atom_site_label_3
_geom_angle
C1 N1 C22 120.9(2)
C1 N1 C20 119.5(3)
C22 N1 C20 117.0(2)
N1 C1 C19 121.6(3)
N1 C1 C2 121.3(3)
C19 C1 C2 117.1(2)
C3 C2 C1 121.6(3)
C2 C3 C4 121.8(2)
C18 C4 C3 115.6(2)
C18 C4 C5 116.5(2)
C3 C4 C5 127.9(2)
N6 C5 C15 108.7(2)
N6 C5 C4 131.8(2)
C15 C5 C4 119.5(2)
C5 N6 C13 107.1(2)
C5 N6 B1 129.9(2)
C13 N6 B1 122.9(2)
C8 N7 C11 107.6(2)
C8 N7 B1 126.7(2)
C11 N7 B1 125.5(2)
N7 C8 C9 110.3(2)
N7 C8 C24 123.4(2)
C9 C8 C24 126.3(2)
C10 C9 C8 107.0(2)
C10 C9 C25 126.8(2)
C8 C9 C25 126.1(2)
C9 C10 C11 107.0(2)
C9 C10 C27 125.2(2)
C11 C10 C27 127.8(2)
C12 C11 N7 119.5(2)
C12 C11 C10 132.3(2)
N7 C11 C10 108.1(2)
C11 C12 C13 121.4(2)
C11 C12 C28 121.1(2)
C13 C12 C28 117.6(2)
C14 C13 N6 109.5(2)
C14 C13 C12 128.4(2)
N6 C13 C12 122.0(2)
C13 C14 C15 106.5(2)
C14 C15 C5 108.1(2)
C14 C15 C16 128.7(2)
C5 C15 C16 123.1(3)
O1 C16 O17 117.4(2)
O1 C16 C15 127.2(3)
O17 C16 C15 115.4(2)
C16 O17 C18 122.8(2)
C19 C18 O17 113.8(2)
C19 C18 C4 123.6(2)
O17 C18 C4 122.6(2)
C18 C19 C1 120.1(2)
C21 C20 N1 110.2(4)
N1 C22 C23 113.7(3)
C9 C25 C26 112.1(2)
C33 C28 C29 119.3(2)
C33 C28 C12 120.4(2)
C29 C28 C12 120.3(3)
C28 C29 C30 120.4(3)
C31 C30 C29 119.9(3)
C32 C31 C30 119.8(3)
C31 C32 C33 120.5(3)
C32 C33 C28 120.1(3)
F2 B1 F1 109.5(2)
F2 B1 N6 110.9(2)
F1 B1 N6 110.1(2)
F2 B1 N7 109.4(2)
F1 B1 N7 109.3(2)
N6 B1 N7 107.5(2)

loop_
_geom_bond_atom_site_label_1
_geom_bond_atom_site_label_2
_geom_bond_distance
F1 B1 1.387(3)
F2 B1 1.385(3)
O1 C16 1.207(3)
N1 C1 1.372(3)
N1 C22 1.460(4)
N1 C20 1.552(5)
C1 C19 1.404(4)
C1 C2 1.410(4)
C2 C3 1.376(4)
C3 C4 1.405(4)
C4 C18 1.401(4)
C4 C5 1.438(4)
C5 N6 1.368(3)
C5 C15 1.407(4)
N6 C13 1.401(3)
N6 B1 1.549(4)
N7 C8 1.344(3)
N7 C11 1.408(3)
N7 B1 1.558(4)
C8 C9 1.426(4)
C8 C24 1.496(4)
C9 C10 1.386(4)
C9 C25 1.505(4)
C10 C11 1.432(4)
C10 C27 1.498(4)
C11 C12 1.374(4)
C12 C13 1.417(4)
C12 C28 1.499(4)
C13 C14 1.390(4)
C14 C15 1.395(4)
C15 C16 1.435(4)
C16 O17 1.380(3)
O17 C18 1.397(3)
C18 C19 1.377(4)
C20 C21 1.432(6)
C22 C23 1.509(5)
C25 C26 1.523(4)
C28 C33 1.389(4)
C28 C29 1.386(4)
C29 C30 1.390(4)
C30 C31 1.383(5)
C31 C32 1.380(4)
C32 C33 1.381(4)
